data_2310417
loop_
_publ_author_name
'Jost, K.H.'

_publ_section_title
;
 Die Struktur des Kurrol'schen Na-Salzes (Na P O3x, Typ A
;
_journal_name_full 'Acta Crystallographica (1,1948-23,1967)'
_journal_page_first 844
_journal_page_last 847
_journal_volume 14
_journal_year 1961
_chemical_formula_sum 'Na O3 P'
_chemical_name_systematic 'Na (P O3)'
_space_group_IT_number 14
_symmetry_space_group_name_Hall '-P 2yn'
_symmetry_space_group_name_H-M 'P 1 21/n 1'
_cell_angle_alpha 90
_cell_angle_beta 92
_cell_angle_gamma 90
_cell_formula_units_Z 8
_cell_length_a 12.12
_cell_length_b 6.2
_cell_length_c 6.99
_cell_volume 524.937
_citation_journal_id_ASTM ACCRA9
_cod_data_source_file Jost_ACCRA9_1961_1458.cif
_cod_data_source_block Na1O3P1
_cod_original_cell_volume 524.9365
_cod_original_sg_symbol_Hall '-P 2ybc (x-z,y,z)'
_cod_original_formula_sum 'Na1 O3 P1'
_cod_database_code 2310417

loop_
_symmetry_equiv_pos_as_xyz
x,y,z
-x+1/2,y+1/2,-z+1/2
-x,-y,-z
x-1/2,-y-1/2,z-1/2

loop_
_atom_site_label
_atom_site_type_symbol
_atom_site_fract_x
_atom_site_fract_y
_atom_site_fract_z
_atom_site_occupancy
_atom_site_U_iso_or_equiv
O6 O-2 0.056 0.978 0.314 1 0.0
P1 P+5 0.215 0.362 0.489 1 0.0
O1 O-2 0.228 0.215 0.654 1 0.0
O3 O-2 0.12 0.512 0.499 1 0.0
Na2 Na+1 0.006 0.379 0.764 1 0.0
O4 O-2 0.173 0.987 0.021 1 0.0
O2 O-2 0.217 0.231 0.286 1 0.0
O5 O-2 0.042 0.29 0.087 1 0.0
Na1 Na+1 0.13 0.87 0.629 1 0.0
P2 P+5 0.111 0.125 0.182 1 0.0
